data_2219520
loop_
_publ_author_name
'Wang, Wenxiang'
'Zhao, Hong'

_publ_section_title
;
 1-[(Dimethylamino)(phenyl)methyl]naphthalen-2-ol
;
_journal_coeditor_code BX2176
_journal_issue 10
_journal_name_full 'Acta Crystallographica Section E'
_journal_page_first o1900
_journal_paper_doi 10.1107/S1600536808027967
_journal_volume 64
_journal_year 2008
_chemical_formula_iupac 'C19 H19 N O'
_chemical_formula_moiety 'C19 H19 N O'
_chemical_formula_sum 'C19 H19 N O'
_chemical_formula_weight 277.35
_chemical_name_systematic
;
1-[(Dimethylamino)(phenyl)methyl]naphthalen-2-ol
;
_space_group_IT_number 14
_symmetry_cell_setting monoclinic
_symmetry_space_group_name_Hall '-P 2yn'
_symmetry_space_group_name_H-M 'P 1 21/n 1'
_atom_sites_solution_hydrogens geom
_atom_sites_solution_primary direct
_atom_sites_solution_secondary difmap
_audit_creation_method SHELXL97
_cell_angle_alpha 90.00
_cell_angle_beta 103.66(2)
_cell_angle_gamma 90.00
_cell_formula_units_Z 4
_cell_length_a 9.3297(10)
_cell_length_b 9.2042(10)
_cell_length_c 18.072(2)
_cell_measurement_reflns_used 2352
_cell_measurement_temperature 293(2)
_cell_measurement_theta_max 27.4621
_cell_measurement_theta_min 2.7611
_cell_volume 1508.0(3)
_computing_cell_refinement 'CrystalClear (Rigaku, 2005)'
_computing_data_collection 'CrystalClear (Rigaku, 2005)'
_computing_data_reduction 'CrystalClear (Rigaku, 2005)'
_computing_molecular_graphics 'SHELXTL (Sheldrick, 2008)'
_computing_publication_material 'SHELXTL (Sheldrick, 2008)'
_computing_structure_refinement 'SHELXL97 (Sheldrick, 2008)'
_computing_structure_solution 'SHELXS97 (Sheldrick, 2008)'
_diffrn_ambient_temperature 293(2)
_diffrn_detector_area_resol_mean 13.6612
_diffrn_measured_fraction_theta_full 0.993
_diffrn_measured_fraction_theta_max 0.993
_diffrn_measurement_device_type 'Rigaku SCXmini'
_diffrn_measurement_method '\w scans'
_diffrn_radiation_monochromator graphite
_diffrn_radiation_source 'fine-focus sealed tube'
_diffrn_radiation_type MoK\a
_diffrn_radiation_wavelength 0.71073
_diffrn_reflns_av_R_equivalents 0.0829
_diffrn_reflns_av_sigmaI/netI 0.0707
_diffrn_reflns_limit_h_max 12
_diffrn_reflns_limit_h_min -11
_diffrn_reflns_limit_k_max 11
_diffrn_reflns_limit_k_min -11
_diffrn_reflns_limit_l_max 23
_diffrn_reflns_limit_l_min -23
_diffrn_reflns_number 14941
_diffrn_reflns_theta_full 27.52
_diffrn_reflns_theta_max 27.52
_diffrn_reflns_theta_min 3.15
_exptl_absorpt_coefficient_mu 0.075
_exptl_absorpt_correction_T_max 0.992
_exptl_absorpt_correction_T_min 0.934
_exptl_absorpt_correction_type multi-scan
_exptl_absorpt_process_details '(CrystalClear; Rigaku, 2005)'
_exptl_crystal_colour colourless
_exptl_crystal_density_diffrn 1.222
_exptl_crystal_density_method 'not measured'
_exptl_crystal_description prism
_exptl_crystal_F_000 592
_exptl_crystal_size_max 0.20
_exptl_crystal_size_mid 0.20
_exptl_crystal_size_min 0.20
_refine_diff_density_max 0.129
_refine_diff_density_min -0.177
_refine_ls_extinction_method none
_refine_ls_goodness_of_fit_ref 0.993
_refine_ls_hydrogen_treatment constr
_refine_ls_matrix_type full
_refine_ls_number_parameters 193
_refine_ls_number_reflns 3440
_refine_ls_number_restraints 0
_refine_ls_restrained_S_all 0.993
_refine_ls_R_factor_all 0.1356
_refine_ls_R_factor_gt 0.0647
_refine_ls_shift/su_max 0.000
_refine_ls_shift/su_mean 0.000
_refine_ls_structure_factor_coef Fsqd
_refine_ls_weighting_details 'calc w = 1/[\s^2^(Fo^2^)+(0.0610P)^2^] where P=(Fo^2^+2Fc^2^)/3'
_refine_ls_weighting_scheme calc
_refine_ls_wR_factor_gt 0.1244
_refine_ls_wR_factor_ref 0.1508
_reflns_number_gt 1835
_reflns_number_total 3440
_reflns_threshold_expression I>2\s(I)
_cod_data_source_file bx2176.cif
_cod_data_source_block I
_cod_original_sg_symbol_H-M 'P 21/n'
_cod_database_code 2219520
_cod_database_fobs_code 2219520

loop_
_symmetry_equiv_pos_as_xyz
'x, y, z'
'-x+1/2, y+1/2, -z+1/2'
'-x, -y, -z'
'x-1/2, -y-1/2, z-1/2'

loop_
_atom_site_type_symbol
_atom_site_label
_atom_site_fract_x
_atom_site_fract_y
_atom_site_fract_z
_atom_site_U_iso_or_equiv
_atom_site_adp_type
_atom_site_calc_flag
_atom_site_refinement_flags
_atom_site_occupancy
C C1 0.9601(2) 0.1887(2) 0.19972(12) 0.0402(5) Uani d . 1
H H1 1.0000 0.2728 0.2312 0.048 Uiso calc R 1
C C2 0.8401(2) 0.2439(2) 0.13328(12) 0.0376(5) Uani d . 1
C C3 0.7170(2) 0.1608(2) 0.10134(13) 0.0431(5) Uani d . 1
C C4 0.6082(2) 0.2123(3) 0.03982(13) 0.0486(6) Uani d . 1
H H4 0.5253 0.1558 0.0202 0.058 Uiso calc R 1
C C5 0.6229(3) 0.3438(3) 0.00864(12) 0.0490(6) Uani d . 1
H H5 0.5498 0.3759 -0.0325 0.059 Uiso calc R 1
C C6 0.7468(2) 0.4334(2) 0.03727(12) 0.0428(5) Uani d . 1
C C7 0.8563(2) 0.3830(2) 0.09998(12) 0.0379(5) Uani d . 1
C C8 0.9798(3) 0.4747(2) 0.12697(13) 0.0489(6) Uani d . 1
H H8 1.0547 0.4442 0.1677 0.059 Uiso calc R 1
C C9 0.9911(3) 0.6069(3) 0.09435(15) 0.0597(7) Uani d . 1
H H9 1.0730 0.6651 0.1135 0.072 Uiso calc R 1
C C10 0.8826(3) 0.6557(3) 0.03331(15) 0.0624(7) Uani d . 1
H H10 0.8914 0.7458 0.0116 0.075 Uiso calc R 1
C C11 0.7632(3) 0.5708(3) 0.00549(14) 0.0542(6) Uani d . 1
H H11 0.6904 0.6038 -0.0355 0.065 Uiso calc R 1
C C12 1.0864(2) 0.1206(2) 0.17158(12) 0.0396(5) Uani d . 1
C C13 1.2301(2) 0.1639(3) 0.20272(14) 0.0540(6) Uani d . 1
H H13 1.2489 0.2341 0.2408 0.065 Uiso calc R 1
C C14 1.3465(3) 0.1033(3) 0.17760(16) 0.0653(8) Uani d . 1
H H14 1.4427 0.1328 0.1992 0.078 Uiso calc R 1
C C15 1.3208(3) 0.0005(3) 0.12133(16) 0.0593(7) Uani d . 1
H H15 1.3990 -0.0397 0.1046 0.071 Uiso calc R 1
C C16 1.1786(3) -0.0430(3) 0.08969(14) 0.0540(6) Uani d . 1
H H16 1.1604 -0.1129 0.0515 0.065 Uiso calc R 1
C C17 1.0626(2) 0.0171(2) 0.11468(13) 0.0462(6) Uani d . 1
H H17 0.9667 -0.0128 0.0928 0.055 Uiso calc R 1
C C18 1.0071(3) 0.0025(3) 0.30073(15) 0.0662(8) Uani d . 1
H H18A 1.0796 0.0664 0.3305 0.099 Uiso calc R 1
H H18B 1.0540 -0.0629 0.2724 0.099 Uiso calc R 1
H H18C 0.9609 -0.0523 0.3339 0.099 Uiso calc R 1
C C19 0.8097(3) 0.1744(3) 0.29155(15) 0.0677(8) Uani d . 1
H H19A 0.7613 0.1103 0.3198 0.102 Uiso calc R 1
H H19B 0.7372 0.2311 0.2569 0.102 Uiso calc R 1
H H19C 0.8749 0.2378 0.3261 0.102 Uiso calc R 1
N N1 0.8956(2) 0.0879(2) 0.24811(10) 0.0481(5) Uani d . 1
O O1 0.69398(18) 0.02542(17) 0.12688(10) 0.0592(5) Uani d . 1
H H1A 0.7539 0.0097 0.1672 0.089 Uiso calc R 1

loop_
_atom_site_aniso_label
_atom_site_aniso_U_11
_atom_site_aniso_U_22
_atom_site_aniso_U_33
_atom_site_aniso_U_12
_atom_site_aniso_U_13
_atom_site_aniso_U_23
C1 0.0412(12) 0.0364(12) 0.0438(13) -0.0011(10) 0.0117(10) 0.0019(10)
C2 0.0360(12) 0.0381(12) 0.0410(13) 0.0018(10) 0.0135(10) 0.0014(9)
C3 0.0402(13) 0.0405(12) 0.0503(15) 0.0013(11) 0.0141(11) 0.0035(10)
C4 0.0397(13) 0.0556(15) 0.0491(15) -0.0006(11) 0.0073(11) -0.0021(12)
C5 0.0462(14) 0.0590(15) 0.0405(14) 0.0094(12) 0.0073(11) 0.0010(11)
C6 0.0464(13) 0.0427(13) 0.0423(13) 0.0039(11) 0.0166(11) 0.0019(10)
C7 0.0370(12) 0.0399(12) 0.0397(13) 0.0043(10) 0.0148(10) 0.0011(10)
C8 0.0486(14) 0.0448(13) 0.0536(15) -0.0018(11) 0.0125(11) 0.0029(11)
C9 0.0646(17) 0.0475(15) 0.0683(18) -0.0114(13) 0.0183(14) 0.0011(13)
C10 0.085(2) 0.0431(14) 0.0640(18) -0.0012(14) 0.0260(16) 0.0130(13)
C11 0.0666(17) 0.0503(15) 0.0475(15) 0.0100(13) 0.0168(13) 0.0092(12)
C12 0.0361(12) 0.0408(12) 0.0418(13) 0.0009(10) 0.0086(10) 0.0067(10)
C13 0.0412(14) 0.0561(15) 0.0619(16) -0.0012(12) 0.0065(12) -0.0048(12)
C14 0.0363(13) 0.0688(18) 0.089(2) -0.0012(13) 0.0103(13) -0.0003(16)
C15 0.0493(15) 0.0571(16) 0.0778(19) 0.0072(13) 0.0276(14) 0.0082(14)
C16 0.0569(16) 0.0489(14) 0.0606(16) 0.0015(12) 0.0223(13) -0.0007(12)
C17 0.0400(13) 0.0470(13) 0.0521(15) -0.0034(11) 0.0122(11) -0.0014(11)
C18 0.0735(18) 0.0670(17) 0.0590(17) 0.0127(15) 0.0176(14) 0.0236(14)
C19 0.0742(19) 0.0733(19) 0.0667(18) 0.0143(15) 0.0389(15) 0.0139(14)
N1 0.0520(12) 0.0487(12) 0.0467(11) 0.0042(9) 0.0175(9) 0.0115(9)
O1 0.0501(10) 0.0480(10) 0.0767(13) -0.0078(8) 0.0093(9) 0.0119(9)

loop_
_atom_type_symbol
_atom_type_description
_atom_type_scat_dispersion_real
_atom_type_scat_dispersion_imag
_atom_type_scat_source
C C 0.0033 0.0016 'International Tables Vol C Tables 4.2.6.8 and 6.1.1.4'
H H 0.0000 0.0000 'International Tables Vol C Tables 4.2.6.8 and 6.1.1.4'
N N 0.0061 0.0033 'International Tables Vol C Tables 4.2.6.8 and 6.1.1.4'
O O 0.0106 0.0060 'International Tables Vol C Tables 4.2.6.8 and 6.1.1.4'

loop_
_geom_angle_atom_site_label_1
_geom_angle_atom_site_label_2
_geom_angle_atom_site_label_3
_geom_angle
N1 C1 C2 110.19(17)
N1 C1 C12 112.93(17)
C2 C1 C12 110.88(17)
N1 C1 H1 107.5
C2 C1 H1 107.5
C12 C1 H1 107.5
C3 C2 C7 118.36(19)
C3 C2 C1 121.80(18)
C7 C2 C1 119.78(18)
O1 C3 C2 123.0(2)
O1 C3 C4 115.8(2)
C2 C3 C4 121.2(2)
C5 C4 C3 120.5(2)
C5 C4 H4 119.8
C3 C4 H4 119.8
C4 C5 C6 121.5(2)
C4 C5 H5 119.3
C6 C5 H5 119.3
C11 C6 C7 119.5(2)
C11 C6 C5 122.1(2)
C7 C6 C5 118.4(2)
C6 C7 C8 117.06(19)
C6 C7 C2 120.06(19)
C8 C7 C2 122.9(2)
C9 C8 C7 121.4(2)
C9 C8 H8 119.3
C7 C8 H8 119.3
C8 C9 C10 121.1(2)
C8 C9 H9 119.5
C10 C9 H9 119.5
C11 C10 C9 119.4(2)
C11 C10 H10 120.3
C9 C10 H10 120.3
C10 C11 C6 121.6(2)
C10 C11 H11 119.2
C6 C11 H11 119.2
C17 C12 C13 118.1(2)
C17 C12 C1 122.09(19)
C13 C12 C1 119.8(2)
C12 C13 C14 120.6(2)
C12 C13 H13 119.7
C14 C13 H13 119.7
C15 C14 C13 120.5(2)
C15 C14 H14 119.8
C13 C14 H14 119.8
C14 C15 C16 119.6(2)
C14 C15 H15 120.2
C16 C15 H15 120.2
C15 C16 C17 120.0(2)
C15 C16 H16 120.0
C17 C16 H16 120.0
C12 C17 C16 121.2(2)
C12 C17 H17 119.4
C16 C17 H17 119.4
N1 C18 H18A 109.5
N1 C18 H18B 109.5
H18A C18 H18B 109.5
N1 C18 H18C 109.5
H18A C18 H18C 109.5
H18B C18 H18C 109.5
N1 C19 H19A 109.5
N1 C19 H19B 109.5
H19A C19 H19B 109.5
N1 C19 H19C 109.5
H19A C19 H19C 109.5
H19B C19 H19C 109.5
C18 N1 C19 109.61(19)
C18 N1 C1 113.02(18)
C19 N1 C1 108.65(18)
C3 O1 H1A 109.5

loop_
_geom_bond_atom_site_label_1
_geom_bond_atom_site_label_2
_geom_bond_distance
C1 N1 1.496(3)
C1 C2 1.523(3)
C1 C12 1.524(3)
C1 H1 0.9800
C2 C3 1.387(3)
C2 C7 1.438(3)
C3 O1 1.364(2)
C3 C4 1.399(3)
C4 C5 1.356(3)
C4 H4 0.9300
C5 C6 1.415(3)
C5 H5 0.9300
C6 C11 1.412(3)
C6 C7 1.413(3)
C7 C8 1.419(3)
C8 C9 1.367(3)
C8 H8 0.9300
C9 C10 1.384(3)
C9 H9 0.9300
C10 C11 1.356(3)
C10 H10 0.9300
C11 H11 0.9300
C12 C17 1.381(3)
C12 C13 1.385(3)
C13 C14 1.389(3)
C13 H13 0.9300
C14 C15 1.368(4)
C14 H14 0.9300
C15 C16 1.374(3)
C15 H15 0.9300
C16 C17 1.383(3)
C16 H16 0.9300
C17 H17 0.9300
C18 N1 1.462(3)
C18 H18A 0.9600
C18 H18B 0.9600
C18 H18C 0.9600
C19 N1 1.480(3)
C19 H19A 0.9600
C19 H19B 0.9600
C19 H19C 0.9600
O1 H1A 0.8200

loop_
_geom_hbond_atom_site_label_D
_geom_hbond_atom_site_label_H
_geom_hbond_atom_site_label_A
_geom_hbond_distance_DH
_geom_hbond_distance_HA
_geom_hbond_distance_DA
_geom_hbond_angle_DHA
_geom_hbond_publ_flag
O1 H1A N1 0.82 1.87 2.593(3) 147 y

loop_
_cod_related_entry_id
_cod_related_entry_database
_cod_related_entry_code
1 ChemSpider 9186486
